data_4314398
loop_
_publ_author_name
'Katarzyna Grubel'
'Katarzyna Rudzka'
'Atta M. Arif'
'Katie L. Klotz'
'Jason A. Halfen'
'Lisa M. Berreau'

_publ_section_title
;
 Synthesis, Characterization, and Ligand Exchange Reactivity of a Series
 of First Row Divalent Metal 3-Hydroxyflavonolate Complexes
;
_journal_name_full 'Inorganic Chemistry'
_journal_page_first 82
_journal_page_last 96
_journal_paper_doi 10.1021/ic901405h
_journal_volume 49
_journal_year 2010
_chemical_formula_sum 'C36 H35 Cl2 Fe N7 O8'
_chemical_formula_weight 820.46
_chemical_name_systematic
; 
 ? 
;
_space_group_IT_number 14
_symmetry_cell_setting monoclinic
_symmetry_space_group_name_Hall '-P 2ybc'
_symmetry_space_group_name_H-M 'P 1 21/c 1'
_atom_sites_solution_hydrogens geom
_atom_sites_solution_primary direct
_atom_sites_solution_secondary difmap
_audit_creation_method SHELXL-97
_cell_angle_alpha 90.00
_cell_angle_beta 94.5399(10)
_cell_angle_gamma 90.00
_cell_formula_units_Z 4
_cell_length_a 13.7317(3)
_cell_length_b 19.1640(3)
_cell_length_c 14.2994(4)
_cell_measurement_reflns_used 8037
_cell_measurement_temperature 150(1)
_cell_measurement_theta_max 27.485
_cell_measurement_theta_min 1.018
_cell_volume 3751.14(15)
_computing_cell_refinement DENZO-SMN
_computing_data_collection 'Nonius COLLECT'
_computing_data_reduction DENZO-SMN
_computing_molecular_graphics 'WinGX, Ortep3'
_computing_structure_refinement 'SHELXL-97 (Sheldrick, 1997)'
_computing_structure_solution 'SHELXS-97 (Sheldrick, 1990)'
_diffrn_ambient_temperature 150(1)
_diffrn_measured_fraction_theta_full 0.992
_diffrn_measured_fraction_theta_max 0.992
_diffrn_measurement_device_type 'Nonius KappaCCD Difffractometer'
_diffrn_measurement_method 'Phi plus Omega scan'
_diffrn_radiation_monochromator graphite
_diffrn_radiation_source 'fine-focus sealed tube'
_diffrn_radiation_type MoK\a
_diffrn_radiation_wavelength 0.71073
_diffrn_reflns_av_R_equivalents 0.0365
_diffrn_reflns_av_sigmaI/netI 0.0568
_diffrn_reflns_limit_h_max 17
_diffrn_reflns_limit_h_min -17
_diffrn_reflns_limit_k_max 24
_diffrn_reflns_limit_k_min -21
_diffrn_reflns_limit_l_max 18
_diffrn_reflns_limit_l_min -18
_diffrn_reflns_number 15757
_diffrn_reflns_theta_full 27.48
_diffrn_reflns_theta_max 27.48
_diffrn_reflns_theta_min 3.75
_exptl_absorpt_coefficient_mu 0.606
_exptl_absorpt_correction_T_max 0.9146
_exptl_absorpt_correction_T_min 0.8487
_exptl_absorpt_correction_type multi-scan
_exptl_absorpt_process_details 'DENZO-SMN (Otwinowski & Minor, 1997)'
_exptl_crystal_colour 'pale yellow'
_exptl_crystal_density_diffrn 1.453
_exptl_crystal_density_method 'not measured'
_exptl_crystal_description prism
_exptl_crystal_F_000 1696
_exptl_crystal_size_max 0.28
_exptl_crystal_size_mid 0.23
_exptl_crystal_size_min 0.15
_refine_diff_density_max 0.696
_refine_diff_density_min -0.594
_refine_diff_density_rms 0.078
_refine_ls_extinction_coef 0.0040(6)
_refine_ls_extinction_expression Fc^*^=kFc[1+0.001xFc^2^\l^3^/sin(2\q)]^-1/4^
_refine_ls_extinction_method SHELXL
_refine_ls_goodness_of_fit_ref 1.022
_refine_ls_hydrogen_treatment mixed
_refine_ls_matrix_type full
_refine_ls_number_parameters 595
_refine_ls_number_reflns 8519
_refine_ls_number_restraints 0
_refine_ls_restrained_S_all 1.022
_refine_ls_R_factor_all 0.0811
_refine_ls_R_factor_gt 0.0542
_refine_ls_shift/su_max 0.000
_refine_ls_shift/su_mean 0.000
_refine_ls_structure_factor_coef Fsqd
_refine_ls_weighting_details 'calc w=1/[\s^2^(Fo^2^)+(0.0810P)^2^+2.9345P] where P=(Fo^2^+2Fc^2^)/3'
_refine_ls_weighting_scheme calc
_refine_ls_wR_factor_gt 0.1379
_refine_ls_wR_factor_ref 0.1569
_reflns_number_gt 6158
_reflns_number_total 8519
_reflns_threshold_expression >2sigma(I)
_cod_data_source_file ic901405h_si_001_1.cif
_cod_data_source_block usu089
_cod_depositor_comments
;
The following automatic conversions were performed:

'_exptl_absorpt_correction_type' value 'Multi-scan' changed to
'multi-scan' according to the built-in table from CIF Core dictionary
named 'cif_core.dic' version 2.4.1 from 2010-06-29.

Automatic conversion script
Id: cif_fix_values 1646 2011-03-28 12:23:43Z adriana 
;
_cod_database_code 4314398

loop_
_symmetry_equiv_pos_as_xyz
'x, y, z'
'-x, y+1/2, -z+1/2'
'-x, -y, -z'
'x, -y-1/2, z-1/2'

loop_
_atom_site_label
_atom_site_type_symbol
_atom_site_fract_x
_atom_site_fract_y
_atom_site_fract_z
_atom_site_U_iso_or_equiv
_atom_site_adp_type
_atom_site_occupancy
_atom_site_symmetry_multiplicity
_atom_site_calc_flag
_atom_site_refinement_flags
_atom_site_disorder_assembly
_atom_site_disorder_group
Fe1 Fe 0.20393(3) 0.406838(19) 0.16684(3) 0.02380(14) Uani 1 1 d . . .
Cl1 Cl 0.56820(6) 0.29113(4) 0.08931(5) 0.0408(2) Uani 1 1 d . . .
Cl2 Cl 0.23634(6) 0.05547(4) 0.08795(5) 0.0379(2) Uani 1 1 d . . .
O1 O 0.5952(4) 0.3099(2) 0.1831(2) 0.1129(16) Uani 1 1 d . . .
O2 O 0.49430(19) 0.34028(13) 0.0492(2) 0.0627(8) Uani 1 1 d . . .
O3 O 0.5262(2) 0.22261(12) 0.08372(18) 0.0534(7) Uani 1 1 d . . .
O4 O 0.6499(2) 0.29597(15) 0.0336(2) 0.0632(8) Uani 1 1 d . . .
O5 O 0.1669(3) 0.10875(15) 0.1088(3) 0.0767(10) Uani 1 1 d . . .
O6 O 0.2413(3) 0.00403(19) 0.1584(2) 0.0943(12) Uani 1 1 d . . .
O7 O 0.3274(3) 0.0874(2) 0.0784(4) 0.1218(18) Uani 1 1 d . . .
O8 O 0.2053(3) 0.0235(2) 0.0024(3) 0.1095(14) Uani 1 1 d . . .
N1 N 0.28931(17) 0.33635(12) 0.24920(17) 0.0290(5) Uani 1 1 d . . .
N2 N 0.19078(17) 0.31281(11) 0.07974(16) 0.0252(5) Uani 1 1 d . . .
N3 N 0.04910(17) 0.39470(12) 0.13638(16) 0.0259(5) Uani 1 1 d . . .
N4 N 0.28011(16) 0.43280(11) 0.04810(16) 0.0241(5) Uani 1 1 d . . .
N5 N 0.20799(18) 0.48862(13) 0.26438(17) 0.0312(5) Uani 1 1 d . . .
N6 N 0.8285(4) 0.2976(2) 0.4362(4) 0.0853(14) Uani 1 1 d . . .
N7 N 0.0847(3) 0.31202(19) 0.3444(2) 0.0568(8) Uani 1 1 d . . .
C1 C 0.3214(2) 0.34558(17) 0.3398(2) 0.0327(6) Uani 1 1 d . . .
C2 C 0.3793(2) 0.29720(17) 0.3892(2) 0.0371(7) Uani 1 1 d . . .
C3 C 0.4034(2) 0.23640(19) 0.3440(2) 0.0408(8) Uani 1 1 d . . .
C4 C 0.3697(2) 0.22536(17) 0.2515(2) 0.0360(7) Uani 1 1 d . . .
C5 C 0.3128(2) 0.27674(15) 0.2053(2) 0.0288(6) Uani 1 1 d . . .
C6 C 0.2805(2) 0.27128(16) 0.1021(2) 0.0288(6) Uani 1 1 d . . .
C7 C 0.1026(2) 0.27633(14) 0.1057(2) 0.0290(6) Uani 1 1 d . . .
C8 C 0.0226(2) 0.32689(14) 0.1230(2) 0.0287(6) Uani 1 1 d . . .
C9 C -0.0729(2) 0.30450(17) 0.1281(2) 0.0342(7) Uani 1 1 d . . .
C10 C -0.1431(2) 0.35233(18) 0.1515(2) 0.0404(7) Uani 1 1 d . . .
C11 C -0.1169(2) 0.42165(17) 0.1629(2) 0.0370(7) Uani 1 1 d . . .
C12 C -0.0215(2) 0.44223(14) 0.15256(19) 0.0278(6) Uani 1 1 d . . .
C13 C 0.0076(2) 0.51693(14) 0.1556(2) 0.0293(6) Uani 1 1 d . . .
C14 C -0.0315(2) 0.56213(17) 0.2186(2) 0.0356(7) Uani 1 1 d . . .
C15 C -0.0039(3) 0.63143(18) 0.2224(3) 0.0437(8) Uani 1 1 d . . .
C16 C 0.0629(3) 0.65678(18) 0.1628(3) 0.0430(8) Uani 1 1 d . . .
C17 C 0.1011(2) 0.61271(16) 0.0988(2) 0.0368(7) Uani 1 1 d . . .
C18 C 0.0732(2) 0.54279(15) 0.0943(2) 0.0304(6) Uani 1 1 d . . .
C19 C 0.1817(2) 0.33675(15) -0.0189(2) 0.0275(6) Uani 1 1 d . . .
C20 C 0.24985(19) 0.39760(14) -0.03081(19) 0.0249(6) Uani 1 1 d . . .
C21 C 0.2780(2) 0.41635(15) -0.1178(2) 0.0286(6) Uani 1 1 d . . .
C22 C 0.3394(2) 0.47356(16) -0.1247(2) 0.0327(6) Uani 1 1 d . . .
C23 C 0.3732(2) 0.50836(16) -0.0445(2) 0.0313(6) Uani 1 1 d . . .
C24 C 0.34369(19) 0.48674(14) 0.0418(2) 0.0267(6) Uani 1 1 d . . .
C25 C 0.3839(2) 0.51796(15) 0.1320(2) 0.0297(6) Uani 1 1 d . . .
C26 C 0.4280(2) 0.47486(17) 0.2018(2) 0.0329(6) Uani 1 1 d . . .
C27 C 0.4655(2) 0.50309(18) 0.2861(2) 0.0389(7) Uani 1 1 d . . .
C28 C 0.4591(3) 0.57431(19) 0.3016(3) 0.0440(8) Uani 1 1 d . . .
C29 C 0.4169(3) 0.61724(19) 0.2320(3) 0.0435(8) Uani 1 1 d . . .
C30 C 0.3799(2) 0.58977(16) 0.1464(2) 0.0363(7) Uani 1 1 d . . .
C31 C 0.2142(2) 0.53587(16) 0.3126(2) 0.0336(7) Uani 1 1 d . . .
C32 C 0.2209(3) 0.59696(19) 0.3731(3) 0.0527(9) Uani 1 1 d . . .
H32A H 0.1630 0.5994 0.4089 0.079 Uiso 1 1 calc R . .
H32B H 0.2246 0.6391 0.3347 0.079 Uiso 1 1 calc R . .
H32C H 0.2796 0.5936 0.4165 0.079 Uiso 1 1 calc R . .
C33 C 0.7509(4) 0.3173(2) 0.4162(3) 0.0607(11) Uani 1 1 d . . .
C34 C 0.6531(4) 0.3451(3) 0.3953(3) 0.0695(12) Uani 1 1 d . . .
H34A H 0.6134 0.3353 0.4478 0.104 Uiso 1 1 calc R . .
H34B H 0.6231 0.3231 0.3382 0.104 Uiso 1 1 calc R . .
H34C H 0.6568 0.3957 0.3858 0.104 Uiso 1 1 calc R . .
C35 C 0.0466(3) 0.3577(2) 0.3763(3) 0.0460(8) Uani 1 1 d . . .
C36 C -0.0025(3) 0.4167(2) 0.4161(3) 0.0600(10) Uani 1 1 d . . .
H36A H 0.0274 0.4603 0.3966 0.090 Uiso 1 1 calc R . .
H36B H 0.0039 0.4134 0.4847 0.090 Uiso 1 1 calc R . .
H36C H -0.0718 0.4162 0.3938 0.090 Uiso 1 1 calc R . .
H1 H 0.304(2) 0.3877(17) 0.369(2) 0.027(8) Uiso 1 1 d . . .
H2 H 0.398(2) 0.3087(17) 0.450(3) 0.037(9) Uiso 1 1 d . . .
H3 H 0.441(3) 0.204(2) 0.376(3) 0.056(11) Uiso 1 1 d . . .
H4 H 0.382(2) 0.1838(17) 0.221(2) 0.029(8) Uiso 1 1 d . . .
H6A H 0.329(2) 0.2901(16) 0.068(2) 0.028(8) Uiso 1 1 d . . .
H6B H 0.272(2) 0.2288(18) 0.083(2) 0.031(8) Uiso 1 1 d . . .
H7A H 0.083(2) 0.2403(16) 0.058(2) 0.030(8) Uiso 1 1 d . . .
H7B H 0.119(2) 0.2507(16) 0.159(2) 0.026(8) Uiso 1 1 d . . .
H9 H -0.089(2) 0.2573(15) 0.118(2) 0.019(7) Uiso 1 1 d . . .
H10 H -0.211(3) 0.3377(18) 0.155(2) 0.042(9) Uiso 1 1 d . . .
H11 H -0.166(3) 0.4551(17) 0.173(2) 0.036(9) Uiso 1 1 d . . .
H14 H -0.070(2) 0.5480(16) 0.257(2) 0.028(8) Uiso 1 1 d . . .
H15 H -0.035(3) 0.664(2) 0.266(3) 0.066(12) Uiso 1 1 d . . .
H16 H 0.079(3) 0.7024(19) 0.166(3) 0.043(10) Uiso 1 1 d . . .
H17 H 0.146(2) 0.6280(16) 0.056(2) 0.029(8) Uiso 1 1 d . . .
H18 H 0.100(3) 0.5114(19) 0.045(3) 0.048(10) Uiso 1 1 d . . .
H19A H 0.121(3) 0.3541(16) -0.036(2) 0.033(8) Uiso 1 1 d . . .
H19B H 0.196(2) 0.3019(16) -0.064(2) 0.025(8) Uiso 1 1 d . . .
H21 H 0.257(2) 0.3921(17) -0.167(2) 0.029(8) Uiso 1 1 d . . .
H22 H 0.358(3) 0.4839(18) -0.182(3) 0.040(9) Uiso 1 1 d . . .
H23 H 0.419(3) 0.5448(19) -0.044(3) 0.052(11) Uiso 1 1 d . . .
H26 H 0.435(2) 0.4274(17) 0.191(2) 0.031(8) Uiso 1 1 d . . .
H27 H 0.487(3) 0.4710(18) 0.331(3) 0.039(9) Uiso 1 1 d . . .
H28 H 0.488(3) 0.5919(18) 0.364(3) 0.050(11) Uiso 1 1 d . . .
H29 H 0.419(3) 0.662(2) 0.241(3) 0.054(11) Uiso 1 1 d . . .
H30 H 0.350(3) 0.6182(18) 0.098(2) 0.037(9) Uiso 1 1 d . . .

loop_
_atom_site_aniso_label
_atom_site_aniso_U_11
_atom_site_aniso_U_22
_atom_site_aniso_U_33
_atom_site_aniso_U_23
_atom_site_aniso_U_13
_atom_site_aniso_U_12
Fe1 0.0251(2) 0.0237(2) 0.0225(2) -0.00128(15) 0.00107(15) -0.00037(14)
Cl1 0.0449(5) 0.0452(5) 0.0320(4) -0.0041(3) 0.0009(3) -0.0133(3)
Cl2 0.0435(4) 0.0376(4) 0.0319(4) -0.0003(3) -0.0001(3) -0.0036(3)
O1 0.159(4) 0.138(3) 0.0382(18) -0.015(2) -0.013(2) -0.069(3)
O2 0.0454(15) 0.0424(14) 0.100(2) 0.0003(14) 0.0063(15) -0.0010(11)
O3 0.0686(18) 0.0381(13) 0.0516(16) 0.0102(11) -0.0067(13) -0.0157(12)
O4 0.0524(16) 0.0643(18) 0.076(2) 0.0076(14) 0.0242(15) -0.0008(13)
O5 0.091(2) 0.0467(16) 0.098(3) 0.0079(16) 0.040(2) 0.0183(15)
O6 0.133(3) 0.085(2) 0.068(2) 0.0354(19) 0.028(2) 0.036(2)
O7 0.051(2) 0.097(3) 0.217(6) 0.007(3) 0.012(3) -0.0180(19)
O8 0.134(4) 0.131(3) 0.058(2) -0.037(2) -0.023(2) 0.021(3)
N1 0.0291(13) 0.0305(12) 0.0274(13) 0.0022(10) 0.0023(10) -0.0014(9)
N2 0.0274(12) 0.0215(11) 0.0267(12) -0.0005(9) 0.0015(9) -0.0003(9)
N3 0.0254(12) 0.0270(12) 0.0253(12) 0.0013(9) 0.0012(9) 0.0008(9)
N4 0.0243(11) 0.0234(11) 0.0244(12) -0.0001(9) 0.0013(9) 0.0001(8)
N5 0.0300(13) 0.0345(13) 0.0286(13) -0.0020(11) -0.0004(10) 0.0009(10)
N6 0.086(3) 0.062(2) 0.114(4) 0.003(2) 0.049(3) 0.005(2)
N7 0.0520(19) 0.068(2) 0.051(2) -0.0008(17) 0.0075(16) -0.0015(16)
C1 0.0334(16) 0.0376(17) 0.0268(15) 0.0034(13) 0.0007(12) -0.0041(12)
C2 0.0340(17) 0.0457(18) 0.0312(17) 0.0087(14) 0.0002(13) -0.0040(13)
C3 0.0340(17) 0.048(2) 0.0400(19) 0.0188(15) 0.0004(14) 0.0032(14)
C4 0.0363(17) 0.0310(16) 0.0414(18) 0.0088(14) 0.0077(14) 0.0048(12)
C5 0.0264(14) 0.0295(14) 0.0306(15) 0.0051(12) 0.0043(11) -0.0018(11)
C6 0.0309(15) 0.0235(15) 0.0322(16) -0.0001(12) 0.0033(12) 0.0027(11)
C7 0.0311(15) 0.0219(14) 0.0341(16) 0.0028(12) 0.0035(12) -0.0044(11)
C8 0.0313(15) 0.0281(14) 0.0262(15) 0.0024(11) -0.0001(11) -0.0020(11)
C9 0.0300(16) 0.0324(16) 0.0397(18) 0.0040(13) -0.0003(13) -0.0074(12)
C10 0.0258(16) 0.050(2) 0.046(2) 0.0029(15) 0.0013(13) -0.0035(13)
C11 0.0267(15) 0.0415(18) 0.0422(19) -0.0016(14) -0.0003(13) 0.0042(13)
C12 0.0292(15) 0.0313(15) 0.0226(14) 0.0013(11) -0.0001(11) 0.0023(11)
C13 0.0277(14) 0.0279(14) 0.0314(15) -0.0003(11) -0.0039(11) 0.0048(11)
C14 0.0315(16) 0.0381(17) 0.0369(18) -0.0027(14) 0.0015(14) 0.0046(13)
C15 0.0455(19) 0.0364(18) 0.048(2) -0.0085(15) -0.0012(16) 0.0108(14)
C16 0.049(2) 0.0282(17) 0.050(2) -0.0007(14) -0.0080(16) 0.0029(14)
C17 0.0389(17) 0.0332(16) 0.0369(18) 0.0069(13) -0.0062(14) -0.0002(13)
C18 0.0340(16) 0.0305(15) 0.0259(15) 0.0022(12) -0.0025(12) 0.0039(11)
C19 0.0302(15) 0.0269(14) 0.0249(15) -0.0024(11) -0.0012(11) -0.0038(11)
C20 0.0236(13) 0.0254(13) 0.0253(14) 0.0008(11) 0.0002(10) 0.0024(10)
C21 0.0295(15) 0.0319(15) 0.0242(15) -0.0016(12) 0.0008(11) 0.0052(11)
C22 0.0310(15) 0.0392(17) 0.0285(16) 0.0072(13) 0.0063(12) 0.0037(12)
C23 0.0283(15) 0.0301(15) 0.0357(17) 0.0049(12) 0.0037(12) -0.0018(11)
C24 0.0230(13) 0.0270(14) 0.0302(15) 0.0016(11) 0.0034(11) 0.0002(10)
C25 0.0267(14) 0.0297(15) 0.0333(16) -0.0029(12) 0.0069(12) -0.0082(11)
C26 0.0297(15) 0.0344(17) 0.0349(17) -0.0019(13) 0.0044(12) -0.0032(12)
C27 0.0334(17) 0.0459(19) 0.0370(18) -0.0010(15) 0.0011(13) -0.0044(13)
C28 0.0412(19) 0.050(2) 0.041(2) -0.0117(16) 0.0015(15) -0.0148(15)
C29 0.049(2) 0.0339(18) 0.048(2) -0.0098(15) 0.0081(16) -0.0153(15)
C30 0.0366(17) 0.0322(16) 0.0405(18) -0.0008(13) 0.0058(14) -0.0083(13)
C31 0.0371(17) 0.0358(16) 0.0276(16) -0.0050(13) -0.0001(12) 0.0019(12)
C32 0.058(2) 0.052(2) 0.048(2) -0.0226(17) -0.0010(18) 0.0036(17)
C33 0.079(3) 0.048(2) 0.058(3) -0.0116(19) 0.024(2) -0.009(2)
C34 0.074(3) 0.082(3) 0.050(2) 0.003(2) -0.009(2) -0.015(2)
C35 0.044(2) 0.055(2) 0.0386(19) 0.0062(16) -0.0003(15) -0.0085(16)
C36 0.056(2) 0.059(2) 0.065(3) -0.002(2) 0.001(2) 0.0001(19)

loop_
_atom_type_symbol
_atom_type_description
_atom_type_scat_dispersion_real
_atom_type_scat_dispersion_imag
_atom_type_scat_source
C C 0.0033 0.0016 'International Tables Vol C Tables 4.2.6.8 and 6.1.1.4'
H H 0.0000 0.0000 'International Tables Vol C Tables 4.2.6.8 and 6.1.1.4'
N N 0.0061 0.0033 'International Tables Vol C Tables 4.2.6.8 and 6.1.1.4'
O O 0.0106 0.0060 'International Tables Vol C Tables 4.2.6.8 and 6.1.1.4'
Cl Cl 0.1484 0.1585 'International Tables Vol C Tables 4.2.6.8 and 6.1.1.4'
Fe Fe 0.3463 0.8444 'International Tables Vol C Tables 4.2.6.8 and 6.1.1.4'

loop_
_geom_angle_atom_site_label_1
_geom_angle_atom_site_label_2
_geom_angle_atom_site_label_3
_geom_angle
_geom_angle_site_symmetry_1
_geom_angle_site_symmetry_3
_geom_angle_publ_flag
N1 Fe1 N5 97.13(9) . . ?
N1 Fe1 N4 108.19(9) . . ?
N5 Fe1 N4 111.60(9) . . ?
N1 Fe1 N3 123.11(9) . . ?
N5 Fe1 N3 100.93(9) . . ?
N4 Fe1 N3 113.93(9) . . ?
N1 Fe1 N2 78.81(9) . . ?
N5 Fe1 N2 172.11(9) . . ?
N4 Fe1 N2 76.21(8) . . ?
N3 Fe1 N2 76.11(9) . . ?
O1 Cl1 O4 110.8(2) . . ?
O1 Cl1 O3 111.2(2) . . ?
O4 Cl1 O3 111.01(18) . . ?
O1 Cl1 O2 109.2(3) . . ?
O4 Cl1 O2 106.83(18) . . ?
O3 Cl1 O2 107.64(16) . . ?
O8 Cl2 O6 108.2(3) . . ?
O8 Cl2 O7 108.4(3) . . ?
O6 Cl2 O7 112.4(3) . . ?
O8 Cl2 O5 109.2(2) . . ?
O6 Cl2 O5 110.0(2) . . ?
O7 Cl2 O5 108.6(2) . . ?
C1 N1 C5 119.0(3) . . ?
C1 N1 Fe1 125.7(2) . . ?
C5 N1 Fe1 115.32(19) . . ?
C7 N2 C19 112.3(2) . . ?
C7 N2 C6 112.2(2) . . ?
C19 N2 C6 112.2(2) . . ?
C7 N2 Fe1 106.26(17) . . ?
C19 N2 Fe1 106.49(16) . . ?
C6 N2 Fe1 106.86(17) . . ?
C8 N3 C12 118.4(2) . . ?
C8 N3 Fe1 112.44(18) . . ?
C12 N3 Fe1 126.80(18) . . ?
C20 N4 C24 118.7(2) . . ?
C20 N4 Fe1 114.35(17) . . ?
C24 N4 Fe1 126.19(18) . . ?
C31 N5 Fe1 174.7(3) . . ?
N1 C1 C2 122.4(3) . . ?
N1 C1 H1 116.9(19) . . ?
C2 C1 H1 120.6(19) . . ?
C1 C2 C3 118.3(3) . . ?
C1 C2 H2 115(2) . . ?
C3 C2 H2 126(2) . . ?
C4 C3 C2 120.1(3) . . ?
C4 C3 H3 121(3) . . ?
C2 C3 H3 119(3) . . ?
C3 C4 C5 118.6(3) . . ?
C3 C4 H4 121(2) . . ?
C5 C4 H4 120(2) . . ?
N1 C5 C4 121.5(3) . . ?
N1 C5 C6 116.6(2) . . ?
C4 C5 C6 121.7(3) . . ?
N2 C6 C5 110.4(2) . . ?
N2 C6 H6A 107.1(19) . . ?
C5 C6 H6A 109(2) . . ?
N2 C6 H6B 111(2) . . ?
C5 C6 H6B 113(2) . . ?
H6A C6 H6B 107(3) . . ?
N2 C7 C8 111.3(2) . . ?
N2 C7 H7A 109.9(18) . . ?
C8 C7 H7A 113.7(18) . . ?
N2 C7 H7B 108.0(19) . . ?
C8 C7 H7B 110.0(19) . . ?
H7A C7 H7B 103(3) . . ?
N3 C8 C9 122.2(3) . . ?
N3 C8 C7 116.7(2) . . ?
C9 C8 C7 121.1(3) . . ?
C8 C9 C10 119.0(3) . . ?
C8 C9 H9 120.5(17) . . ?
C10 C9 H9 120.5(17) . . ?
C11 C10 C9 118.9(3) . . ?
C11 C10 H10 120(2) . . ?
C9 C10 H10 121(2) . . ?
C10 C11 C12 119.9(3) . . ?
C10 C11 H11 119(2) . . ?
C12 C11 H11 121(2) . . ?
N3 C12 C11 121.2(3) . . ?
N3 C12 C13 117.1(2) . . ?
C11 C12 C13 121.7(3) . . ?
C14 C13 C18 119.2(3) . . ?
C14 C13 C12 120.2(3) . . ?
C18 C13 C12 120.6(3) . . ?
C15 C14 C13 120.4(3) . . ?
C15 C14 H14 118(2) . . ?
C13 C14 H14 121(2) . . ?
C14 C15 C16 120.4(3) . . ?
C14 C15 H15 120(2) . . ?
C16 C15 H15 120(2) . . ?
C17 C16 C15 119.8(3) . . ?
C17 C16 H16 121(2) . . ?
C15 C16 H16 119(2) . . ?
C16 C17 C18 120.1(3) . . ?
C16 C17 H17 122.8(19) . . ?
C18 C17 H17 117.1(19) . . ?
C17 C18 C13 120.1(3) . . ?
C17 C18 H18 119(2) . . ?
C13 C18 H18 121(2) . . ?
N2 C19 C20 109.9(2) . . ?
N2 C19 H19A 112(2) . . ?
C20 C19 H19A 104(2) . . ?
N2 C19 H19B 114.9(18) . . ?
C20 C19 H19B 107.2(18) . . ?
H19A C19 H19B 108(3) . . ?
N4 C20 C21 122.3(3) . . ?
N4 C20 C19 116.2(2) . . ?
C21 C20 C19 121.5(3) . . ?
C20 C21 C22 118.9(3) . . ?
C20 C21 H21 119(2) . . ?
C22 C21 H21 122(2) . . ?
C23 C22 C21 119.3(3) . . ?
C23 C22 H22 124(2) . . ?
C21 C22 H22 117(2) . . ?
C22 C23 C24 119.5(3) . . ?
C22 C23 H23 123(2) . . ?
C24 C23 H23 117(2) . . ?
N4 C24 C23 121.2(3) . . ?
N4 C24 C25 116.4(2) . . ?
C23 C24 C25 122.3(3) . . ?
C30 C25 C26 119.9(3) . . ?
C30 C25 C24 120.6(3) . . ?
C26 C25 C24 119.5(3) . . ?
C27 C26 C25 120.1(3) . . ?
C27 C26 H26 120(2) . . ?
C25 C26 H26 120(2) . . ?
C26 C27 C28 120.0(3) . . ?
C26 C27 H27 115(2) . . ?
C28 C27 H27 124(2) . . ?
C29 C28 C27 119.9(3) . . ?
C29 C28 H28 124(2) . . ?
C27 C28 H28 116(2) . . ?
C28 C29 C30 120.7(3) . . ?
C28 C29 H29 118(3) . . ?
C30 C29 H29 121(3) . . ?
C29 C30 C25 119.2(3) . . ?
C29 C30 H30 122(2) . . ?
C25 C30 H30 119(2) . . ?
N5 C31 C32 179.0(4) . . ?
C31 C32 H32A 109.5 . . ?
C31 C32 H32B 109.5 . . ?
H32A C32 H32B 109.5 . . ?
C31 C32 H32C 109.5 . . ?
H32A C32 H32C 109.5 . . ?
H32B C32 H32C 109.5 . . ?
N6 C33 C34 176.7(5) . . ?
C33 C34 H34A 109.5 . . ?
C33 C34 H34B 109.5 . . ?
H34A C34 H34B 109.5 . . ?
C33 C34 H34C 109.5 . . ?
H34A C34 H34C 109.5 . . ?
H34B C34 H34C 109.5 . . ?
N7 C35 C36 179.3(4) . . ?
C35 C36 H36A 109.5 . . ?
C35 C36 H36B 109.5 . . ?
H36A C36 H36B 109.5 . . ?
C35 C36 H36C 109.5 . . ?
H36A C36 H36C 109.5 . . ?
H36B C36 H36C 109.5 . . ?

loop_
_geom_bond_atom_site_label_1
_geom_bond_atom_site_label_2
_geom_bond_distance
_geom_bond_site_symmetry_2
_geom_bond_publ_flag
Fe1 N1 2.090(2) . ?
Fe1 N5 2.096(2) . ?
Fe1 N4 2.123(2) . ?
Fe1 N3 2.149(2) . ?
Fe1 N2 2.190(2) . ?
Cl1 O1 1.410(3) . ?
Cl1 O4 1.429(3) . ?
Cl1 O3 1.434(2) . ?
Cl1 O2 1.468(3) . ?
Cl2 O8 1.404(3) . ?
Cl2 O6 1.407(3) . ?
Cl2 O7 1.409(4) . ?
Cl2 O5 1.444(3) . ?
N1 C1 1.347(4) . ?
N1 C5 1.355(4) . ?
N2 C7 1.471(4) . ?
N2 C19 1.478(4) . ?
N2 C6 1.480(4) . ?
N3 C8 1.359(4) . ?
N3 C12 1.364(4) . ?
N4 C20 1.352(3) . ?
N4 C24 1.361(3) . ?
N5 C31 1.137(4) . ?
N6 C33 1.145(6) . ?
N7 C35 1.133(5) . ?
C1 C2 1.379(4) . ?
C1 H1 0.95(3) . ?
C2 C3 1.385(5) . ?
C2 H2 0.92(4) . ?
C3 C4 1.382(5) . ?
C3 H3 0.91(4) . ?
C4 C5 1.391(4) . ?
C4 H4 0.93(3) . ?
C5 C6 1.511(4) . ?
C6 H6A 0.93(3) . ?
C6 H6B 0.86(3) . ?
C7 C8 1.500(4) . ?
C7 H7A 0.99(3) . ?
C7 H7B 0.92(3) . ?
C8 C9 1.387(4) . ?
C9 C10 1.390(5) . ?
C9 H9 0.94(3) . ?
C10 C11 1.382(5) . ?
C10 H10 0.98(4) . ?
C11 C12 1.387(4) . ?
C11 H11 0.95(3) . ?
C12 C13 1.486(4) . ?
C13 C14 1.389(4) . ?
C13 C18 1.396(4) . ?
C14 C15 1.381(5) . ?
C14 H14 0.83(3) . ?
C15 C16 1.387(5) . ?
C15 H15 1.00(4) . ?
C16 C17 1.379(5) . ?
C16 H16 0.90(4) . ?
C17 C18 1.394(4) . ?
C17 H17 0.96(3) . ?
C18 H18 1.01(4) . ?
C19 C20 1.513(4) . ?
C19 H19A 0.92(3) . ?
C19 H19B 0.96(3) . ?
C20 C21 1.379(4) . ?
C21 C22 1.392(4) . ?
C21 H21 0.87(3) . ?
C22 C23 1.375(4) . ?
C22 H22 0.90(4) . ?
C23 C24 1.392(4) . ?
C23 H23 0.94(4) . ?
C24 C25 1.488(4) . ?
C25 C30 1.393(4) . ?
C25 C26 1.396(4) . ?
C26 C27 1.383(4) . ?
C26 H26 0.93(3) . ?
C27 C28 1.387(5) . ?
C27 H27 0.92(4) . ?
C28 C29 1.383(5) . ?
C28 H28 1.00(4) . ?
C29 C30 1.391(5) . ?
C29 H29 0.87(4) . ?
C30 H30 0.95(4) . ?
C31 C32 1.454(4) . ?
C32 H32A 0.9800 . ?
C32 H32B 0.9800 . ?
C32 H32C 0.9800 . ?
C33 C34 1.454(7) . ?
C34 H34A 0.9800 . ?
C34 H34B 0.9800 . ?
C34 H34C 0.9800 . ?
C35 C36 1.456(6) . ?
C36 H36A 0.9800 . ?
C36 H36B 0.9800 . ?
C36 H36C 0.9800 . ?

loop_
_geom_torsion_atom_site_label_1
_geom_torsion_atom_site_label_2
_geom_torsion_atom_site_label_3
_geom_torsion_atom_site_label_4
_geom_torsion
_geom_torsion_site_symmetry_1
_geom_torsion_site_symmetry_2
_geom_torsion_site_symmetry_3
_geom_torsion_site_symmetry_4
_geom_torsion_publ_flag
N5 Fe1 N1 C1 6.7(2) . . . . ?
N4 Fe1 N1 C1 122.3(2) . . . . ?
N3 Fe1 N1 C1 -101.4(2) . . . . ?
N2 Fe1 N1 C1 -166.4(2) . . . . ?
N5 Fe1 N1 C5 -173.44(19) . . . . ?
N4 Fe1 N1 C5 -57.9(2) . . . . ?
N3 Fe1 N1 C5 78.5(2) . . . . ?
N2 Fe1 N1 C5 13.42(19) . . . . ?
N1 Fe1 N2 C7 92.53(18) . . . . ?
N5 Fe1 N2 C7 32.9(7) . . . . ?
N4 Fe1 N2 C7 -155.37(19) . . . . ?
N3 Fe1 N2 C7 -35.97(17) . . . . ?
N1 Fe1 N2 C19 -147.61(18) . . . . ?
N5 Fe1 N2 C19 152.7(6) . . . . ?
N4 Fe1 N2 C19 -35.51(17) . . . . ?
N3 Fe1 N2 C19 83.89(18) . . . . ?
N1 Fe1 N2 C6 -27.46(17) . . . . ?
N5 Fe1 N2 C6 -87.1(7) . . . . ?
N4 Fe1 N2 C6 84.65(18) . . . . ?
N3 Fe1 N2 C6 -155.95(19) . . . . ?
N1 Fe1 N3 C8 -37.4(2) . . . . ?
N5 Fe1 N3 C8 -143.43(19) . . . . ?
N4 Fe1 N3 C8 96.8(2) . . . . ?
N2 Fe1 N3 C8 29.07(19) . . . . ?
N1 Fe1 N3 C12 124.9(2) . . . . ?
N5 Fe1 N3 C12 18.8(2) . . . . ?
N4 Fe1 N3 C12 -100.9(2) . . . . ?
N2 Fe1 N3 C12 -168.7(2) . . . . ?
N1 Fe1 N4 C20 99.36(19) . . . . ?
N5 Fe1 N4 C20 -154.93(18) . . . . ?
N3 Fe1 N4 C20 -41.4(2) . . . . ?
N2 Fe1 N4 C20 26.28(18) . . . . ?
N1 Fe1 N4 C24 -90.7(2) . . . . ?
N5 Fe1 N4 C24 15.0(2) . . . . ?
N3 Fe1 N4 C24 128.5(2) . . . . ?
N2 Fe1 N4 C24 -163.8(2) . . . . ?
N1 Fe1 N5 C31 114(3) . . . . ?
N4 Fe1 N5 C31 1(3) . . . . ?
N3 Fe1 N5 C31 -120(3) . . . . ?
N2 Fe1 N5 C31 173(2) . . . . ?
C5 N1 C1 C2 1.5(4) . . . . ?
Fe1 N1 C1 C2 -178.7(2) . . . . ?
N1 C1 C2 C3 -1.3(5) . . . . ?
C1 C2 C3 C4 0.0(5) . . . . ?
C2 C3 C4 C5 0.9(5) . . . . ?
C1 N1 C5 C4 -0.4(4) . . . . ?
Fe1 N1 C5 C4 179.7(2) . . . . ?
C1 N1 C5 C6 -176.1(3) . . . . ?
Fe1 N1 C5 C6 4.1(3) . . . . ?
C3 C4 C5 N1 -0.7(4) . . . . ?
C3 C4 C5 C6 174.7(3) . . . . ?
C7 N2 C6 C5 -79.3(3) . . . . ?
C19 N2 C6 C5 153.2(2) . . . . ?
Fe1 N2 C6 C5 36.8(3) . . . . ?
N1 C5 C6 N2 -28.7(4) . . . . ?
C4 C5 C6 N2 155.6(3) . . . . ?
C19 N2 C7 C8 -77.4(3) . . . . ?
C6 N2 C7 C8 155.1(2) . . . . ?
Fe1 N2 C7 C8 38.6(3) . . . . ?
C12 N3 C8 C9 -1.9(4) . . . . ?
Fe1 N3 C8 C9 162.0(2) . . . . ?
C12 N3 C8 C7 -179.9(3) . . . . ?
Fe1 N3 C8 C7 -16.0(3) . . . . ?
N2 C7 C8 N3 -16.3(4) . . . . ?
N2 C7 C8 C9 165.7(3) . . . . ?
N3 C8 C9 C10 -2.8(5) . . . . ?
C7 C8 C9 C10 175.0(3) . . . . ?
C8 C9 C10 C11 4.3(5) . . . . ?
C9 C10 C11 C12 -1.2(5) . . . . ?
C8 N3 C12 C11 5.2(4) . . . . ?
Fe1 N3 C12 C11 -156.1(2) . . . . ?
C8 N3 C12 C13 -172.9(3) . . . . ?
Fe1 N3 C12 C13 25.8(3) . . . . ?
C10 C11 C12 N3 -3.7(5) . . . . ?
C10 C11 C12 C13 174.3(3) . . . . ?
N3 C12 C13 C14 -143.0(3) . . . . ?
C11 C12 C13 C14 38.9(4) . . . . ?
N3 C12 C13 C18 37.9(4) . . . . ?
C11 C12 C13 C18 -140.1(3) . . . . ?
C18 C13 C14 C15 -1.6(5) . . . . ?
C12 C13 C14 C15 179.3(3) . . . . ?
C13 C14 C15 C16 0.3(5) . . . . ?
C14 C15 C16 C17 0.7(5) . . . . ?
C15 C16 C17 C18 -0.4(5) . . . . ?
C16 C17 C18 C13 -0.9(4) . . . . ?
C14 C13 C18 C17 1.9(4) . . . . ?
C12 C13 C18 C17 -179.0(3) . . . . ?
C7 N2 C19 C20 155.9(2) . . . . ?
C6 N2 C19 C20 -76.6(3) . . . . ?
Fe1 N2 C19 C20 40.0(3) . . . . ?
C24 N4 C20 C21 -2.8(4) . . . . ?
Fe1 N4 C20 C21 167.9(2) . . . . ?
C24 N4 C20 C19 178.1(2) . . . . ?
Fe1 N4 C20 C19 -11.1(3) . . . . ?
N2 C19 C20 N4 -20.7(3) . . . . ?
N2 C19 C20 C21 160.3(2) . . . . ?
N4 C20 C21 C22 -0.1(4) . . . . ?
C19 C20 C21 C22 178.9(3) . . . . ?
C20 C21 C22 C23 2.2(4) . . . . ?
C21 C22 C23 C24 -1.4(4) . . . . ?
C20 N4 C24 C23 3.7(4) . . . . ?
Fe1 N4 C24 C23 -165.8(2) . . . . ?
C20 N4 C24 C25 -172.8(2) . . . . ?
Fe1 N4 C24 C25 17.7(3) . . . . ?
C22 C23 C24 N4 -1.6(4) . . . . ?
C22 C23 C24 C25 174.6(3) . . . . ?
N4 C24 C25 C30 -128.6(3) . . . . ?
C23 C24 C25 C30 55.0(4) . . . . ?
N4 C24 C25 C26 52.8(4) . . . . ?
C23 C24 C25 C26 -123.6(3) . . . . ?
C30 C25 C26 C27 1.6(4) . . . . ?
C24 C25 C26 C27 -179.8(3) . . . . ?
C25 C26 C27 C28 0.2(5) . . . . ?
C26 C27 C28 C29 -1.3(5) . . . . ?
C27 C28 C29 C30 0.5(5) . . . . ?
C28 C29 C30 C25 1.3(5) . . . . ?
C26 C25 C30 C29 -2.3(5) . . . . ?
C24 C25 C30 C29 179.1(3) . . . . ?
Fe1 N5 C31 C32 71(25) . . . . ?
